data_7056993
loop_
_publ_author_name
'Zhang, Hua'
'Xing, Junyang'
'Dong, Yanhong'
'Xie, Shangqing'
'Ren, Shishuai'
'Qi, Xinghao'
'Sun, Hongjian'
'Li, Xiaoyan'
'Fuhr, Olaf'
'Fenske, Dieter'

_publ_section_title
;
 Phosphine-assisted C--H bond activation in Schiff bases and formation of
 novel organo cobalt complexes bearing Schiff base ligands
;
_journal_issue 6
_journal_name_full 'New Journal of Chemistry'
_journal_page_first 4646
_journal_paper_doi 10.1039/C7NJ03480F
_journal_volume 42
_journal_year 2018
_chemical_formula_moiety 'C34 H30 Co N O2 P2'
_chemical_formula_sum 'C34 H30 Co N O2 P2'
_chemical_formula_weight 605.50
_chemical_name_systematic 2017Li01
_space_group_crystal_system monoclinic
_space_group_IT_number 14
_space_group_name_Hall '-P 2ybc'
_space_group_name_H-M_alt 'P 1 21/c 1'
_symmetry_Int_Tables_number 14
_symmetry_space_group_name_Hall '-P 2ybc'
_symmetry_space_group_name_H-M 'P 1 21/c 1'
_atom_sites_solution_primary iterative
_audit_creation_date 2017-02-24
_audit_creation_method
;
Olex2 1.2-beta
(compiled 2016.02.19 svn.r3266 for OlexSys, GUI svn.r5155)
;
_audit_update_record
;
2017-02-24 deposited with the CCDC.
2018-02-06 downloaded from the CCDC.
;
_cell_angle_alpha 90
_cell_angle_beta 104.414(2)
_cell_angle_gamma 90
_cell_formula_units_Z 4
_cell_length_a 10.289(2)
_cell_length_b 15.896(3)
_cell_length_c 18.982(4)
_cell_measurement_reflns_used 2349
_cell_measurement_temperature 297
_cell_measurement_theta_max 23.066
_cell_measurement_theta_min 2.216
_cell_volume 3006.9(10)
_computing_molecular_graphics 'Olex2 (Dolomanov et al., 2009)'
_computing_publication_material 'Olex2 (Dolomanov et al., 2009)'
_computing_structure_refinement 'olex2.refine (Bourhis et al., 2015)'
_computing_structure_solution
;
Superflip (Palatinus & Chapuis, 2007;Palatinus & van der Lee, 2008;
Palatinus et al., 2012)
;
_diffrn_ambient_temperature 296.15
_diffrn_measured_fraction_theta_full 0.9938
_diffrn_measured_fraction_theta_max 0.9938
_diffrn_measurement_device_type 'CCD Area Detector'
_diffrn_radiation_type synchrotron
_diffrn_radiation_wavelength 0.71
_diffrn_reflns_av_R_equivalents 0.0699
_diffrn_reflns_av_unetI/netI 0.0913
_diffrn_reflns_limit_h_max 9
_diffrn_reflns_limit_h_min -13
_diffrn_reflns_limit_k_max 18
_diffrn_reflns_limit_k_min -20
_diffrn_reflns_limit_l_max 24
_diffrn_reflns_limit_l_min -24
_diffrn_reflns_number 21174
_diffrn_reflns_theta_full 27.5042
_diffrn_reflns_theta_max 27.50
_diffrn_reflns_theta_min 1.69
_exptl_absorpt_coefficient_mu 0.706
_exptl_absorpt_correction_T_max 0.9113
_exptl_absorpt_correction_T_min .7329
_exptl_absorpt_correction_type integration
_exptl_crystal_colour 'metallic light yellow'
_exptl_crystal_colour_lustre metallic
_exptl_crystal_colour_modifier light
_exptl_crystal_colour_primary yellow
_exptl_crystal_density_diffrn 1.3376
_exptl_crystal_description block
_exptl_crystal_F_000 1258.6669
_exptl_crystal_size_max 0.24
_exptl_crystal_size_mid 0.147
_exptl_crystal_size_min 0.09
_refine_diff_density_max 0.8024
_refine_diff_density_min -0.6804
_refine_diff_density_rms 0.1729
_refine_ls_d_res_high 0.7687
_refine_ls_d_res_low 12.0242
_refine_ls_goodness_of_fit_ref 1.0430
_refine_ls_hydrogen_treatment constr
_refine_ls_matrix_type full
_refine_ls_number_constraints 54
_refine_ls_number_parameters 363
_refine_ls_number_reflns 6896
_refine_ls_number_restraints 0
_refine_ls_restrained_S_all 1.0430
_refine_ls_R_factor_all 0.1045
_refine_ls_R_factor_gt 0.0483
_refine_ls_shift/su_max 0.0000
_refine_ls_shift/su_mean 0.0000
_refine_ls_structure_factor_coef Fsqd
_refine_ls_weighting_details 'w=1/[\s^2^(Fo^2^)+(0.0304P)^2^+0.9919P] where P=(Fo^2^+2Fc^2^)/3'
_refine_ls_weighting_scheme calc
_refine_ls_wR_factor_gt 0.0835
_refine_ls_wR_factor_ref 0.1048
_reflns_Friedel_coverage 0.0
_reflns_limit_h_max 12
_reflns_limit_h_min -13
_reflns_limit_k_max 20
_reflns_limit_k_min 0
_reflns_limit_l_max 24
_reflns_limit_l_min 0
_reflns_number_gt 4257
_reflns_number_total 6896
_reflns_threshold_expression I>=2u(I)
_cod_data_source_file c7nj03480f2.cif
_cod_data_source_block 170213f_0m
_cod_depositor_comments
;

2018-03-04
Z value and formula fixed to values more according to usual
chemical conventions.                 miguel

 Adding full bibliography for 7056990--7056993.cif.
;
_cod_original_cell_volume 3006.6(10)
_cod_original_formula_moiety '4(C34 H30 Co N O2 P2)'
_cod_original_formula_sum 'C136 H120 Co4 N4 O8 P8'
_cod_original_formula_units_Z 1
_cod_original_formula_weight 2422.01
_cod_database_code 7056993
_olex2_refinement_description
;
1. Fixed Uiso
 At 1.2 times of:
  All C(H) groups
 At 1.5 times of:
  All C(H,H,H) groups
2. Others
 Fixed Sof: H5(0) H5(0)
3.a Aromatic/amide H refined with riding coordinates:
 C6(H6), C7(H7), C8(H8), C9(H9), C25(H25), C24(H24), C23(H23), C22(H22),
 C21(H21), C31(H31), C30(H30), C29(H29), C28(H28), C27(H27), C13(H13), C12(H12),
  C11(H11), C18(H18), C15(H15), C16(H16), C17(H17)
3.b Idealised Me refined as rotating group:
 C32(H32a,H32b,H32c), C33(H33a,H33b,H33c), C34(H34a,H34b,H34c)
;
_olex2_submission_original_sample_id 2017Li01
_olex2_submission_special_instructions 'No special instructions were received'

loop_
_space_group_symop_id
_space_group_symop_operation_xyz
1 x,y,z
2 -x,y+1/2,-z+1/2
3 -x,-y,-z
4 x,-y-1/2,z-1/2

loop_
_atom_site_label
_atom_site_type_symbol
_atom_site_fract_x
_atom_site_fract_y
_atom_site_fract_z
_atom_site_U_iso_or_equiv
_atom_site_adp_type
_atom_site_occupancy
_atom_site_refinement_flags_posn
_atom_site_disorder_group
Co1 Co 0.26821(4) 0.20074(3) 0.443389(19) 0.02210(12) Uani 1.000000 . .
P1 P 0.27041(9) 0.12638(5) 0.54182(4) 0.0300(2) Uani 1.000000 . .
P2 P 0.20083(8) 0.32025(5) 0.48039(4) 0.02299(19) Uani 1.000000 . .
O1 O 0.5551(2) 0.17048(15) 0.46828(12) 0.0434(6) Uani 1.000000 . .
O2 O 0.0600(2) 0.09165(16) 0.36144(13) 0.0490(7) Uani 1.000000 . .
N1 N 0.3121(2) 0.24698(15) 0.29839(12) 0.0251(6) Uani 1.000000 . .
C1 C 0.4421(4) 0.18391(19) 0.45683(15) 0.0284(8) Uani 1.000000 . .
C2 C 0.1412(3) 0.1369(2) 0.39396(16) 0.0285(8) Uani 1.000000 . .
C3 C 0.2561(3) 0.26199(18) 0.34993(14) 0.0210(7) Uani 1.000000 . .
C4 C 0.1618(3) 0.33526(18) 0.33586(15) 0.0216(7) Uani 1.000000 . .
C5 C 0.1227(3) 0.37108(18) 0.39438(15) 0.0222(7) Uani 1.000000 . .
C6 C 0.0320(3) 0.43737(19) 0.38285(17) 0.0315(8) Uani 1.000000 . 1
C7 C -0.0209(3) 0.4670(2) 0.31319(18) 0.0374(9) Uani 1.000000 . .
C8 C 0.0178(3) 0.4317(2) 0.25537(17) 0.0363(9) Uani 1.000000 . .
C9 C 0.1090(3) 0.36654(19) 0.26620(16) 0.0296(8) Uani 1.000000 . .
C10 C 0.3973(3) 0.17951(19) 0.29413(14) 0.0246(7) Uani 1.000000 . .
C11 C 0.3529(3) 0.0978(2) 0.28595(15) 0.0303(8) Uani 1.000000 . .
C12 C 0.4370(4) 0.0326(2) 0.27487(16) 0.0348(9) Uani 1.000000 . .
C13 C 0.5652(4) 0.0485(2) 0.27276(16) 0.0366(9) Uani 1.000000 . .
C14 C 0.6168(4) 0.1311(2) 0.28095(15) 0.0299(8) Uani 1.000000 . .
C15 C 0.7503(4) 0.1500(3) 0.27950(16) 0.0393(9) Uani 1.000000 . .
C16 C 0.7971(4) 0.2303(3) 0.28765(18) 0.0438(10) Uani 1.000000 . .
C17 C 0.7125(4) 0.2961(2) 0.29664(17) 0.0391(9) Uani 1.000000 . .
C18 C 0.5832(3) 0.2803(2) 0.29861(16) 0.0325(8) Uani 1.000000 . .
C19 C 0.5316(3) 0.1978(2) 0.29125(14) 0.0253(7) Uani 1.000000 . .
C20 C 0.3197(3) 0.39792(19) 0.53033(14) 0.0234(7) Uani 1.000000 . .
C21 C 0.2797(3) 0.4795(2) 0.54076(16) 0.0296(8) Uani 1.000000 . .
C22 C 0.3727(4) 0.5392(2) 0.57432(17) 0.0363(9) Uani 1.000000 . .
C23 C 0.5064(4) 0.5178(2) 0.59841(16) 0.0349(9) Uani 1.000000 . .
C24 C 0.5469(3) 0.4373(2) 0.58945(16) 0.0360(9) Uani 1.000000 . .
C25 C 0.4544(3) 0.3773(2) 0.55536(15) 0.0295(8) Uani 1.000000 . .
C26 C 0.0701(3) 0.31913(18) 0.52996(15) 0.0247(7) Uani 1.000000 . .
C27 C 0.0984(3) 0.33150(19) 0.60458(16) 0.0287(8) Uani 1.000000 . .
C28 C 0.0010(4) 0.3176(2) 0.64229(18) 0.0366(9) Uani 1.000000 . .
C29 C -0.1251(4) 0.2929(2) 0.6059(2) 0.0455(10) Uani 1.000000 . .
C30 C -0.1561(4) 0.2815(2) 0.5314(2) 0.0450(10) Uani 1.000000 . .
C31 C -0.0588(3) 0.2941(2) 0.49373(17) 0.0335(8) Uani 1.000000 . .
C32 C 0.3725(4) 0.1659(2) 0.62743(16) 0.0417(10) Uani 1.000000 . .
C33 C 0.1109(4) 0.1037(2) 0.56199(18) 0.0412(9) Uani 1.000000 . .
C34 C 0.3363(4) 0.0217(2) 0.53673(17) 0.0455(10) Uani 1.000000 . .
H6 H 0.0069(3) 0.46182(19) 0.42199(17) 0.0378(9) Uiso 1.000000 R 1
H7 H -0.0827(3) 0.5108(2) 0.30534(18) 0.0449(10) Uiso 1.000000 R .
H8 H -0.0179(3) 0.4519(2) 0.20859(17) 0.0436(10) Uiso 1.000000 R .
H9 H 0.1352(3) 0.34347(19) 0.22687(16) 0.0355(9) Uiso 1.000000 R .
H25 H 0.4828(3) 0.3229(2) 0.54924(15) 0.0354(9) Uiso 1.000000 R .
H24 H 0.6369(3) 0.4227(2) 0.60630(16) 0.0432(10) Uiso 1.000000 R .
H23 H 0.5689(4) 0.5580(2) 0.62066(16) 0.0419(10) Uiso 1.000000 R .
H22 H 0.3450(4) 0.5938(2) 0.58063(17) 0.0436(10) Uiso 1.000000 R .
H21 H 0.1896(3) 0.4942(2) 0.52504(16) 0.0355(9) Uiso 1.000000 R .
H31 H -0.0796(3) 0.2857(2) 0.44368(17) 0.0402(10) Uiso 1.000000 R .
H30 H -0.2423(4) 0.2653(2) 0.5066(2) 0.0540(12) Uiso 1.000000 R .
H29 H -0.1902(4) 0.2838(2) 0.6314(2) 0.0546(12) Uiso 1.000000 R .
H28 H 0.0215(4) 0.3250(2) 0.69245(18) 0.0439(10) Uiso 1.000000 R .
H27 H 0.1835(3) 0.34930(19) 0.62955(16) 0.0344(9) Uiso 1.000000 R .
H13 H 0.6201(4) 0.0044(2) 0.26581(16) 0.0439(11) Uiso 1.000000 R .
H12 H 0.4044(4) -0.0222(2) 0.26890(16) 0.0417(10) Uiso 1.000000 R .
H11 H 0.2654(3) 0.0856(2) 0.28781(15) 0.0364(9) Uiso 1.000000 R .
H18 H 0.5282(3) 0.3247(2) 0.30490(16) 0.0390(10) Uiso 1.000000 R .
H15 H 0.8070(4) 0.1068(3) 0.27285(16) 0.0471(11) Uiso 1.000000 R .
H16 H 0.8857(4) 0.2415(3) 0.28725(18) 0.0526(12) Uiso 1.000000 R .
H17 H 0.7446(4) 0.3511(2) 0.30130(17) 0.0469(10) Uiso 1.000000 R .
H32a H 0.4645(5) 0.1690(13) 0.6251(4) 0.0626(14) Uiso 1.000000 GR .
H32b H 0.3419(14) 0.2210(6) 0.6364(6) 0.0626(14) Uiso 1.000000 GR .
H32c H 0.3651(17) 0.1288(7) 0.6661(2) 0.0626(14) Uiso 1.000000 GR .
H33a H 0.0718(10) 0.1551(3) 0.5736(11) 0.0619(14) Uiso 1.000000 GR .
H33b H 0.0517(8) 0.0781(12) 0.5204(4) 0.0619(14) Uiso 1.000000 GR .
H33c H 0.1248(4) 0.0660(10) 0.6027(7) 0.0619(14) Uiso 1.000000 GR .
H34a H 0.2863(14) -0.0056(5) 0.4933(6) 0.0682(15) Uiso 1.000000 GR .
H34b H 0.4290(7) 0.0253(2) 0.5357(12) 0.0682(15) Uiso 1.000000 GR .
H34c H 0.329(2) -0.0102(5) 0.5785(6) 0.0682(15) Uiso 1.000000 GR .

loop_
_atom_site_aniso_label
_atom_site_aniso_U_11
_atom_site_aniso_U_22
_atom_site_aniso_U_33
_atom_site_aniso_U_12
_atom_site_aniso_U_13
_atom_site_aniso_U_23
Co1 0.0257(3) 0.0209(2) 0.01943(18) 0.0021(2) 0.00502(17) -0.00123(17)
P1 0.0430(6) 0.0240(5) 0.0239(4) 0.0056(4) 0.0102(4) 0.0013(3)
P2 0.0249(5) 0.0232(5) 0.0217(4) 0.0007(4) 0.0072(3) -0.0021(3)
O1 0.0276(15) 0.0507(17) 0.0492(14) 0.0090(13) 0.0047(12) -0.0027(12)
O2 0.0420(17) 0.0423(17) 0.0579(16) -0.0104(13) 0.0033(13) -0.0185(13)
N1 0.0271(16) 0.0253(16) 0.0233(12) 0.0037(12) 0.0067(11) -0.0016(10)
C1 0.038(2) 0.025(2) 0.0207(14) 0.0040(17) 0.0050(15) -0.0013(12)
C2 0.036(2) 0.0238(19) 0.0272(15) 0.0015(17) 0.0106(15) -0.0007(13)
C3 0.0211(18) 0.0199(17) 0.0207(13) -0.0037(14) 0.0028(13) -0.0025(12)
C4 0.0198(17) 0.0202(17) 0.0255(14) -0.0027(14) 0.0066(13) 0.0004(12)
C5 0.0227(18) 0.0182(17) 0.0247(14) 0.0000(14) 0.0037(13) -0.0004(12)
C6 0.035(2) 0.0242(19) 0.0359(17) 0.0057(16) 0.0103(16) -0.0039(14)
C7 0.039(2) 0.026(2) 0.044(2) 0.0119(17) 0.0053(17) 0.0046(15)
C8 0.045(2) 0.030(2) 0.0310(17) 0.0055(18) 0.0042(16) 0.0099(15)
C9 0.038(2) 0.0254(19) 0.0250(15) 0.0017(16) 0.0069(15) 0.0042(13)
C10 0.030(2) 0.027(2) 0.0170(13) 0.0027(16) 0.0061(13) -0.0018(12)
C11 0.031(2) 0.036(2) 0.0249(15) -0.0035(17) 0.0079(14) -0.0054(14)
C12 0.050(3) 0.026(2) 0.0296(17) 0.0005(18) 0.0124(17) -0.0049(14)
C13 0.048(3) 0.036(2) 0.0284(16) 0.0171(19) 0.0130(16) 0.0002(14)
C14 0.040(2) 0.035(2) 0.0170(14) 0.0087(17) 0.0105(14) 0.0014(13)
C15 0.033(2) 0.054(3) 0.0329(18) 0.0120(19) 0.0137(16) 0.0003(17)
C16 0.030(2) 0.062(3) 0.041(2) 0.001(2) 0.0125(17) -0.0012(18)
C17 0.035(2) 0.043(2) 0.0383(18) -0.006(2) 0.0091(16) -0.0023(16)
C18 0.036(2) 0.033(2) 0.0297(16) 0.0049(17) 0.0094(15) -0.0020(14)
C19 0.0308(19) 0.0289(19) 0.0172(13) 0.0025(16) 0.0081(13) -0.0016(13)
C20 0.029(2) 0.0221(18) 0.0217(14) -0.0028(15) 0.0117(14) -0.0013(12)
C21 0.026(2) 0.028(2) 0.0355(17) -0.0007(16) 0.0092(15) -0.0066(14)
C22 0.045(2) 0.026(2) 0.0391(18) -0.0039(18) 0.0121(17) -0.0062(15)
C23 0.043(2) 0.038(2) 0.0246(16) -0.0141(18) 0.0098(16) -0.0060(14)
C24 0.031(2) 0.045(2) 0.0289(16) -0.0041(18) 0.0006(15) -0.0063(15)
C25 0.031(2) 0.030(2) 0.0256(15) 0.0020(16) 0.0034(14) -0.0030(13)
C26 0.0252(19) 0.0193(18) 0.0317(15) 0.0038(14) 0.0106(14) -0.0010(12)
C27 0.035(2) 0.0242(19) 0.0300(16) -0.0010(15) 0.0132(15) -0.0041(13)
C28 0.046(2) 0.032(2) 0.0381(18) -0.0002(18) 0.0220(18) -0.0026(15)
C29 0.043(3) 0.043(2) 0.062(2) 0.005(2) 0.034(2) 0.0086(19)
C30 0.024(2) 0.050(3) 0.061(2) -0.0054(18) 0.0116(18) 0.0088(19)
C31 0.029(2) 0.038(2) 0.0336(16) -0.0009(17) 0.0078(15) 0.0011(15)
C32 0.056(3) 0.040(2) 0.0262(16) 0.0091(19) 0.0045(17) 0.0022(15)
C33 0.058(3) 0.031(2) 0.0396(19) -0.0048(19) 0.0226(18) 0.0045(16)
C34 0.073(3) 0.030(2) 0.0358(18) 0.020(2) 0.0184(19) 0.0055(15)

loop_
_atom_type_symbol
_atom_type_scat_dispersion_real
_atom_type_scat_dispersion_imag
_atom_type_scat_Cromer_Mann_a1
_atom_type_scat_Cromer_Mann_a2
_atom_type_scat_Cromer_Mann_a3
_atom_type_scat_Cromer_Mann_a4
_atom_type_scat_Cromer_Mann_b1
_atom_type_scat_Cromer_Mann_b2
_atom_type_scat_Cromer_Mann_b3
_atom_type_scat_Cromer_Mann_b4
_atom_type_scat_Cromer_Mann_c
_atom_type_scat_source
_atom_type_scat_dispersion_source
C 0.00346 0.00161 2.31000 1.02000 1.58860 0.86500 20.84390 10.20750 0.56870 51.65120 0.215599998832 'International Tables Volume C Table 6.1.1.4 (pp. 500-502)' 'Henke, Gullikson and Davis, At. Data and Nucl. Data Tables, 1993, 54, 2'
Co 0.35647 0.96397 12.28410 7.34090 4.00340 2.34880 4.27910 0.27840 13.53590 71.16920 1.01180005074 'International Tables Volume C Table 6.1.1.4 (pp. 500-502)' 'Henke, Gullikson and Davis, At. Data and Nucl. Data Tables, 1993, 54, 2'
H 0.00000 0.00000 0.49300 0.32291 0.14019 0.04081 10.51090 26.12570 3.14236 57.79970 0.0030380000826 'International Tables Volume C Table 6.1.1.4 (pp. 500-502)' 'Henke, Gullikson and Davis, At. Data and Nucl. Data Tables, 1993, 54, 2'
O 0.01155 0.00610 3.04850 2.28680 1.54630 0.86700 13.27710 5.70110 0.32390 32.90890 0.250800013542 'International Tables Volume C Table 6.1.1.4 (pp. 500-502)' 'Henke, Gullikson and Davis, At. Data and Nucl. Data Tables, 1993, 54, 2'
N 0.00652 0.00322 12.21260 3.13220 2.01250 1.16630 0.00570 9.89330 28.99750 0.58260 -11.5290002823 'International Tables Volume C Table 6.1.1.4 (pp. 500-502)' 'Henke, Gullikson and Davis, At. Data and Nucl. Data Tables, 1993, 54, 2'
P 0.10417 0.09652 6.43450 4.17910 1.78000 1.49080 1.90670 27.15700 0.52600 68.16450 1.11489999294 'International Tables Volume C Table 6.1.1.4 (pp. 500-502)' 'Henke, Gullikson and Davis, At. Data and Nucl. Data Tables, 1993, 54, 2'

loop_
_geom_angle_atom_site_label_1
_geom_angle_atom_site_label_2
_geom_angle_atom_site_label_3
_geom_angle
P2 Co1 P1 97.47(3)
C1 Co1 P1 90.00(10)
C1 Co1 P2 118.33(10)
C2 Co1 P1 89.54(10)
C2 Co1 P2 115.07(11)
C2 Co1 C1 126.17(14)
C3 Co1 P1 175.69(9)
C3 Co1 P2 84.71(8)
C3 Co1 C1 92.23(13)
C3 Co1 C2 86.16(12)
C32 P1 Co1 117.04(12)
C33 P1 Co1 117.82(11)
C33 P1 C32 103.45(16)
C34 P1 Co1 111.87(11)
C34 P1 C32 103.04(16)
C34 P1 C33 101.53(17)
C5 P2 Co1 101.61(10)
C20 P2 Co1 121.76(11)
C20 P2 C5 104.75(13)
C26 P2 Co1 119.25(10)
C26 P2 C5 104.42(14)
C26 P2 C20 102.89(13)
C10 N1 C3 126.6(2)
O1 C1 Co1 176.8(3)
O2 C2 Co1 177.3(3)
N1 C3 Co1 130.5(2)
C4 C3 Co1 115.55(19)
C4 C3 N1 113.9(2)
C5 C4 C3 118.6(2)
C9 C4 C3 122.0(3)
C9 C4 C5 119.3(3)
C4 C5 P2 112.5(2)
C7 C6 C5 119.9(3)
H7 C7 C8 119.97(19)
C9 C8 C7 120.6(3)
H8 C8 C7 119.71(19)
H8 C8 C9 119.71(18)
C8 C9 C4 120.1(3)
H9 C9 C4 119.96(18)
H9 C9 C8 119.96(18)
C11 C10 N1 122.4(3)
C19 C10 N1 118.2(3)
C19 C10 C11 119.1(3)
C12 C11 C10 121.2(3)
H11 C11 C10 119.42(19)
H11 C11 C12 119.4(2)
C13 C12 C11 120.6(3)
H12 C12 C11 119.7(2)
H12 C12 C13 119.7(2)
C14 C13 C12 120.9(3)
H13 C13 C12 119.5(2)
H13 C13 C14 119.5(2)
C15 C14 C13 122.5(3)
C19 C14 C13 118.8(3)
C19 C14 C15 118.6(3)
C16 C15 C14 121.1(3)
H15 C15 C14 119.4(2)
H15 C15 C16 119.4(2)
C17 C16 C15 120.1(3)
H16 C16 C15 119.9(2)
H16 C16 C17 119.9(2)
C18 C17 C16 120.5(3)
H17 C17 C16 119.8(2)
H17 C17 C18 119.8(2)
C19 C18 C17 121.0(3)
H18 C18 C17 119.5(2)
H18 C18 C19 119.51(19)
C14 C19 C10 119.3(3)
C18 C19 C10 122.0(3)
C18 C19 C14 118.6(3)
C21 C20 P2 121.4(2)
C25 C20 P2 120.0(2)
C25 C20 C21 118.5(3)
C22 C21 C20 120.7(3)
H21 C21 C20 119.67(19)
H21 C21 C22 119.7(2)
C23 C22 C21 120.1(3)
H22 C22 C21 119.9(2)
H22 C22 C23 119.9(2)
C24 C23 C22 119.8(3)
H23 C23 C22 120.1(2)
H23 C23 C24 120.1(2)
C25 C24 C23 120.3(3)
H24 C24 C23 119.8(2)
H24 C24 C25 119.8(2)
C24 C25 C20 120.5(3)
H25 C25 C20 119.73(18)
H25 C25 C24 119.7(2)
C27 C26 P2 122.1(2)
C31 C26 P2 118.8(2)
C31 C26 C27 118.5(3)
C28 C27 C26 120.6(3)
H27 C27 C26 119.69(19)
H27 C27 C28 119.7(2)
C29 C28 C27 120.1(3)
H28 C28 C27 119.9(2)
H28 C28 C29 119.9(2)
C30 C29 C28 120.2(3)
H29 C29 C28 119.9(2)
H29 C29 C30 119.9(2)
C31 C30 C29 119.8(3)
H30 C30 C29 120.1(2)
H30 C30 C31 120.1(2)
C30 C31 C26 120.7(3)
H31 C31 C26 119.66(17)
H31 C31 C30 119.7(2)
H32a C32 P1 109.5
H32b C32 P1 109.5
H32b C32 H32a 109.5
H32c C32 P1 109.5
H32c C32 H32a 109.5
H32c C32 H32b 109.5
H33a C33 P1 109.5
H33b C33 P1 109.5
H33b C33 H33a 109.5
H33c C33 P1 109.5
H33c C33 H33a 109.5
H33c C33 H33b 109.5
H34a C34 P1 109.5
H34b C34 P1 109.5
H34b C34 H34a 109.5
H34c C34 P1 109.5
H34c C34 H34a 109.5
H34c C34 H34b 109.5

loop_
_geom_bond_atom_site_label_1
_geom_bond_atom_site_label_2
_geom_bond_distance
Co1 P1 2.2063(9)
Co1 P2 2.1966(9)
Co1 C1 1.763(4)
Co1 C2 1.735(3)
Co1 C3 2.000(3)
P1 C32 1.814(3)
P1 C33 1.811(3)
P1 C34 1.808(3)
P2 C5 1.820(3)
P2 C20 1.828(3)
P2 C26 1.824(3)
O1 C1 1.148(4)
O2 C2 1.157(4)
N1 C3 1.275(3)
N1 C10 1.400(4)
C3 C4 1.497(4)
C4 C5 1.394(4)
C4 C9 1.390(4)
C5 C6 1.388(4)
C6 C7 1.381(4)
C6 H6 0.9300
C7 C8 1.377(4)
C7 H7 0.9300
C8 C9 1.377(4)
C8 H8 0.9300
C9 H9 0.9300
C10 C11 1.373(4)
C10 C19 1.426(4)
C11 C12 1.399(4)
C11 H11 0.9300
C12 C13 1.354(4)
C12 H12 0.9300
C13 C14 1.409(5)
C13 H13 0.9300
C14 C15 1.413(4)
C14 C19 1.420(4)
C15 C16 1.359(5)
C15 H15 0.9300
C16 C17 1.399(5)
C16 H16 0.9300
C17 C18 1.363(4)
C17 H17 0.9300
C18 C19 1.409(4)
C18 H18 0.9300
C20 C21 1.390(4)
C20 C25 1.388(4)
C21 C22 1.385(4)
C21 H21 0.9300
C22 C23 1.380(4)
C22 H22 0.9300
C23 C24 1.371(4)
C23 H23 0.9300
C24 C25 1.388(4)
C24 H24 0.9300
C25 H25 0.9300
C26 C27 1.387(4)
C26 C31 1.391(4)
C27 C28 1.387(4)
C27 H27 0.9300
C28 C29 1.366(5)
C28 H28 0.9300
C29 C30 1.383(5)
C29 H29 0.9300
C30 C31 1.382(4)
C30 H30 0.9300
C31 H31 0.9300
C32 H32a 0.9600
C32 H32b 0.9600
C32 H32c 0.9600
C33 H33a 0.9600
C33 H33b 0.9600
C33 H33c 0.9600
C34 H34a 0.9600
C34 H34b 0.9600
C34 H34c 0.9600
